data_1528469
loop_
_publ_author_name
'Falius, H.'
'Krause, W.'
'Sheldrick, W.S.'

_publ_section_title
;
 (N H4)4 (P4 S8) (H2 O)2, das Salz einer 'quadratischen'
 Thiophosphorsaeure
;
_journal_name_full 'Angewandte Chemie (German Edition)'
_journal_page_first 121
_journal_page_last 122
_journal_volume 93
_journal_year 1981
_chemical_formula_sum 'H20 N4 O2 P4 S8'
_chemical_name_systematic '(N H4)4 (P4 S8) (H2 O)2'
_space_group_IT_number 55
_symmetry_space_group_name_Hall '-P 2 2ab'
_symmetry_space_group_name_H-M 'P b a m'
_cell_angle_alpha 90
_cell_angle_beta 90
_cell_angle_gamma 90
_cell_formula_units_Z 2
_cell_length_a 8.079
_cell_length_b 14.337
_cell_length_c 8.681
_cell_volume 1005.508
_citation_journal_id_ASTM ANCEAD
_cod_data_source_file Falius_ANCEAD_1981_75.cif
_cod_data_source_block H20N4O2P4S8
_cod_database_code 1528469

loop_
_symmetry_equiv_pos_as_xyz
x,y,z
-x,-y,z
x+1/2,-y+1/2,-z
-x+1/2,y+1/2,-z
-x,-y,-z
x,y,-z
-x-1/2,y-1/2,z
x-1/2,-y-1/2,z

loop_
_atom_site_label
_atom_site_type_symbol
_atom_site_fract_x
_atom_site_fract_y
_atom_site_fract_z
_atom_site_occupancy
_atom_site_U_iso_or_equiv
S2 S-2 0.6975 0.0396 0.7876 1 0.0
H6 H+1 0.335 0.0922 0 1 0.0
H7 H+1 0.3496 0.208 0 1 0.0
S1 S-2 0.0448 0.1738 0.7839 1 0.0
N1 N-3 0.7183 0.1917 0.5 1 0.0
H3 H+1 0.7453 0.2572 0.5 1 0.0
H1 H+1 0.8425 0.4026 0.4112 1 0.0
P1 P+3 0.9218 0.0662 0.8683 1 0.0
O1 O-2 0.8608 0.3759 0.5 1 0.0
N2 N-3 0.4003 0.1496 0 1 0.0
H2 H+1 0.7672 0.1635 0.4071 1 0.0
H4 H+1 0.6071 0.1615 0.5 1 0.0
H5 H+1 0.4704 0.143 -0.0879 1 0.0
